data_7213640
loop_
_publ_author_name
'Feng, Xun'
'Chen, Jun-Ling'
'Wang, Li-Ya'
'Xie, Shi-Yu'
'Yang, Song'
'Huo, Su-Zhen'
'Ng, Seik-Weng'

_publ_section_title
;
 A series of homonuclear lanthanide complexes incorporating isonicotinic
 based carboxylate tectonic and oxalate coligand: structures, luminescent
 and magnetic properties
;
_journal_issue 7
_journal_name_full CrystEngComm
_journal_page_first 1334
_journal_paper_doi 10.1039/c3ce41674g
_journal_volume 16
_journal_year 2014
_chemical_formula_sum 'C9 H10 N O9 Sm'
_chemical_formula_weight 426.53
_chemical_name_systematic
;

 ?

;
_space_group_IT_number 2
_symmetry_cell_setting triclinic
_symmetry_space_group_name_Hall '-P 1'
_symmetry_space_group_name_H-M 'P -1'
_atom_sites_solution_hydrogens geom
_atom_sites_solution_primary direct
_atom_sites_solution_secondary difmap
_audit_creation_method SHELXL-97
_cell_angle_alpha 106.6710(10)
_cell_angle_beta 102.6740(10)
_cell_angle_gamma 94.3700(10)
_cell_formula_units_Z 2
_cell_length_a 7.5714(10)
_cell_length_b 8.7324(12)
_cell_length_c 10.8446(15)
_cell_measurement_reflns_used 5585
_cell_measurement_temperature 296(2)
_cell_measurement_theta_max 0.00
_cell_measurement_theta_min 0.00
_cell_volume 662.67(16)
_computing_cell_refinement 'Bruker SMART'
_computing_data_collection 'Bruker SMART'
_computing_data_reduction 'Bruker SAINT'
_computing_molecular_graphics 'Bruker SHELXTL'
_computing_publication_material 'Bruker SHELXTL'
_computing_structure_refinement 'SHELXL-97 (Sheldrick, 1997)'
_computing_structure_solution 'SHELXS-97 (Sheldrick, 1990)'
_diffrn_ambient_temperature 296(2)
_diffrn_measured_fraction_theta_full 0.992
_diffrn_measured_fraction_theta_max 0.992
_diffrn_measurement_device_type 'CCD area detector'
_diffrn_measurement_method 'phi and omega scans'
_diffrn_radiation_monochromator graphite
_diffrn_radiation_source 'fine-focus sealed tube'
_diffrn_radiation_type MoK\a
_diffrn_radiation_wavelength 0.71073
_diffrn_reflns_av_R_equivalents 0.0121
_diffrn_reflns_av_sigmaI/netI 0.0153
_diffrn_reflns_limit_h_max 8
_diffrn_reflns_limit_h_min -9
_diffrn_reflns_limit_k_max 10
_diffrn_reflns_limit_k_min -10
_diffrn_reflns_limit_l_max 13
_diffrn_reflns_limit_l_min -13
_diffrn_reflns_number 5031
_diffrn_reflns_theta_full 25.49
_diffrn_reflns_theta_max 25.49
_diffrn_reflns_theta_min 2.46
_diffrn_standards_number 0
_exptl_absorpt_coefficient_mu 4.473
_exptl_absorpt_correction_T_max 0.3570
_exptl_absorpt_correction_T_min 0.2614
_exptl_absorpt_correction_type multi-scan
_exptl_absorpt_process_details sadabs
_exptl_crystal_colour colourless
_exptl_crystal_density_diffrn 2.138
_exptl_crystal_density_method 'not measured'
_exptl_crystal_description block
_exptl_crystal_F_000 410
_exptl_crystal_size_max 0.41
_exptl_crystal_size_mid 0.35
_exptl_crystal_size_min 0.29
_platon_squeeze_details
;
;
_refine_diff_density_max 0.439
_refine_diff_density_min -0.889
_refine_diff_density_rms 0.085
_refine_ls_extinction_method none
_refine_ls_goodness_of_fit_ref 1.071
_refine_ls_hydrogen_treatment constr
_refine_ls_matrix_type full
_refine_ls_number_parameters 182
_refine_ls_number_reflns 2448
_refine_ls_number_restraints 0
_refine_ls_restrained_S_all 1.071
_refine_ls_R_factor_all 0.0152
_refine_ls_R_factor_gt 0.0150
_refine_ls_shift/su_max 0.001
_refine_ls_shift/su_mean 0.000
_refine_ls_structure_factor_coef Fsqd
_refine_ls_weighting_details 'calc w=1/[\s^2^(Fo^2^)+(0.0209P)^2^+0.8137P] where P=(Fo^2^+2Fc^2^)/3'
_refine_ls_weighting_scheme calc
_refine_ls_wR_factor_gt 0.0388
_refine_ls_wR_factor_ref 0.0389
_reflns_number_gt 2422
_reflns_number_total 2448
_reflns_threshold_expression >2sigma(I)
_cod_data_source_file c3ce41674g.txt
_cod_data_source_block a
_cod_depositor_comments
;
The following automatic conversions were performed:

'_symmetry_cell_setting' value 'Triclinic' changed to 'triclinic'
according to
/usr/data/users/saulius/automatic-downloads/current/RSC/lib/dictionaries/cif_core.dic
dictionary named 'cif_core.dic' version 2.4.2 from 2011-04-26.

Automatic conversion script
Id: cif_fix_values 2281 2013-09-26 08:29:07Z andrius 
;
_cod_original_sg_symbol_H-M P-1
_cod_database_code 7213640

loop_
_symmetry_equiv_pos_as_xyz
'x, y, z'
'-x, -y, -z'

loop_
_atom_site_label
_atom_site_type_symbol
_atom_site_fract_x
_atom_site_fract_y
_atom_site_fract_z
_atom_site_U_iso_or_equiv
_atom_site_adp_type
_atom_site_occupancy
_atom_site_symmetry_multiplicity
_atom_site_calc_flag
_atom_site_refinement_flags
Sm1 Sm 0.253593(15) 0.243495(13) 0.414266(11) 0.01343(5) Uani 1 1 d .
O1 O 0.1574(4) 0.8226(3) -0.0065(2) 0.0396(6) Uani 1 1 d .
O2 O 0.4886(3) 0.6861(2) 0.39779(18) 0.0242(4) Uani 1 1 d .
O3 O 0.4150(3) 0.4173(2) 0.33333(19) 0.0248(4) Uani 1 1 d .
O4 O 0.0330(3) 0.4140(2) 0.34032(17) 0.0214(4) Uani 1 1 d .
O5 O -0.1790(3) 0.5623(2) 0.40281(18) 0.0253(4) Uani 1 1 d .
O6 O -0.0633(3) 0.1398(2) 0.4180(2) 0.0297(5) Uani 1 1 d .
O7 O -0.2341(2) -0.0189(2) 0.4916(2) 0.0258(4) Uani 1 1 d .
O8 O 0.1140(3) 0.0981(2) 0.18127(19) 0.0289(4) Uani 1 1 d .
H1W H 0.0327 0.1387 0.1385 0.043 Uiso 1 1 d R
H2W H 0.1425 0.0118 0.1348 0.043 Uiso 1 1 d R
O9 O 0.4740(3) 0.0766(3) 0.3369(2) 0.0309(5) Uani 1 1 d .
H3W H 0.5048 0.0737 0.2656 0.046 Uiso 1 1 d R
H4W H 0.5601 0.0573 0.3927 0.046 Uiso 1 1 d R
N1 N 0.1723(3) 0.5518(3) -0.0787(2) 0.0254(5) Uani 1 1 d .
H1 H 0.1218 0.5506 -0.1582 0.030 Uiso 1 1 calc R
C1 C 0.2030(4) 0.6975(3) 0.0216(3) 0.0254(6) Uani 1 1 d .
C2 C 0.2884(4) 0.6944(3) 0.1515(3) 0.0239(6) Uani 1 1 d .
H2 H 0.3153 0.7895 0.2228 0.029 Uiso 1 1 calc R
C3 C 0.3315(3) 0.5524(3) 0.1726(3) 0.0195(5) Uani 1 1 d .
C4 C 0.2951(4) 0.4069(3) 0.0652(3) 0.0231(5) Uani 1 1 d .
H4 H 0.3243 0.3110 0.0798 0.028 Uiso 1 1 calc R
C5 C 0.2162(4) 0.4092(3) -0.0608(3) 0.0232(6) Uani 1 1 d .
C6 C 0.4182(3) 0.5522(3) 0.3126(3) 0.0181(5) Uani 1 1 d .
C7 C 0.1740(5) 0.2625(3) -0.1816(3) 0.0317(7) Uani 1 1 d .
H7A H 0.0543 0.2592 -0.2360 0.048 Uiso 1 1 calc R
H7B H 0.1775 0.1670 -0.1546 0.048 Uiso 1 1 calc R
H7C H 0.2632 0.2673 -0.2317 0.048 Uiso 1 1 calc R
C8 C -0.0422(3) 0.4933(3) 0.4263(2) 0.0172(5) Uani 1 1 d .
C9 C -0.0859(3) 0.0358(3) 0.4738(3) 0.0197(5) Uani 1 1 d .

loop_
_atom_site_aniso_label
_atom_site_aniso_U_11
_atom_site_aniso_U_22
_atom_site_aniso_U_33
_atom_site_aniso_U_23
_atom_site_aniso_U_13
_atom_site_aniso_U_12
Sm1 0.01518(8) 0.01281(8) 0.01213(8) 0.00468(5) 0.00179(5) 0.00291(5)
O1 0.0637(16) 0.0222(11) 0.0238(11) 0.0058(8) -0.0088(10) 0.0160(10)
O2 0.0264(10) 0.0233(10) 0.0166(9) 0.0035(7) -0.0039(7) 0.0045(8)
O3 0.0266(10) 0.0260(10) 0.0247(10) 0.0163(8) 0.0028(8) -0.0002(8)
O4 0.0273(10) 0.0246(9) 0.0155(9) 0.0079(7) 0.0071(7) 0.0116(8)
O5 0.0256(10) 0.0337(11) 0.0161(9) 0.0067(8) 0.0021(8) 0.0149(8)
O6 0.0208(10) 0.0328(11) 0.0452(12) 0.0284(10) 0.0070(9) 0.0040(8)
O7 0.0170(9) 0.0279(10) 0.0387(11) 0.0194(9) 0.0073(8) 0.0042(8)
O8 0.0351(11) 0.0251(10) 0.0185(9) 0.0015(8) -0.0045(8) 0.0110(8)
O9 0.0307(11) 0.0387(12) 0.0228(10) 0.0070(9) 0.0047(8) 0.0184(9)
N1 0.0361(13) 0.0214(11) 0.0129(10) 0.0036(9) -0.0027(9) 0.0025(10)
C1 0.0335(15) 0.0190(13) 0.0192(13) 0.0053(10) -0.0019(11) 0.0052(11)
C2 0.0314(15) 0.0181(13) 0.0165(13) 0.0025(10) -0.0018(11) 0.0032(11)
C3 0.0196(12) 0.0200(13) 0.0176(13) 0.0071(10) 0.0013(10) 0.0003(10)
C4 0.0321(15) 0.0173(12) 0.0201(13) 0.0076(10) 0.0046(11) 0.0030(11)
C5 0.0288(14) 0.0194(13) 0.0186(13) 0.0032(10) 0.0049(11) 0.0004(11)
C6 0.0147(12) 0.0223(13) 0.0188(12) 0.0083(10) 0.0046(10) 0.0036(10)
C7 0.0517(19) 0.0219(14) 0.0178(13) 0.0020(11) 0.0086(13) 0.0010(13)
C8 0.0206(12) 0.0161(12) 0.0145(13) 0.0050(9) 0.0032(10) 0.0034(10)
C9 0.0178(13) 0.0186(12) 0.0220(13) 0.0069(10) 0.0029(10) 0.0030(10)

loop_
_atom_type_symbol
_atom_type_description
_atom_type_scat_dispersion_real
_atom_type_scat_dispersion_imag
_atom_type_scat_source
C C 0.0033 0.0016 'International Tables Vol C Tables 4.2.6.8 and 6.1.1.4'
H H 0.0000 0.0000 'International Tables Vol C Tables 4.2.6.8 and 6.1.1.4'
N N 0.0061 0.0033 'International Tables Vol C Tables 4.2.6.8 and 6.1.1.4'
O O 0.0106 0.0060 'International Tables Vol C Tables 4.2.6.8 and 6.1.1.4'
Sm Sm -0.1638 3.4418 'International Tables Vol C Tables 4.2.6.8 and 6.1.1.4'

loop_
_geom_angle_atom_site_label_1
_geom_angle_atom_site_label_2
_geom_angle_atom_site_label_3
_geom_angle
_geom_angle_site_symmetry_1
_geom_angle_site_symmetry_3
O3 Sm1 O2 86.49(7) . 2_666
O3 Sm1 O5 100.43(7) . 2_566
O2 Sm1 O5 71.61(6) 2_666 2_566
O3 Sm1 O9 79.37(7) . .
O2 Sm1 O9 75.99(7) 2_666 .
O5 Sm1 O9 147.53(7) 2_566 .
O3 Sm1 O8 85.03(7) . .
O2 Sm1 O8 149.88(7) 2_666 .
O5 Sm1 O8 138.41(6) 2_566 .
O9 Sm1 O8 74.06(7) . .
O3 Sm1 O7 151.54(7) . 2_556
O2 Sm1 O7 75.42(7) 2_666 2_556
O5 Sm1 O7 94.56(7) 2_566 2_556
O9 Sm1 O7 75.07(7) . 2_556
O8 Sm1 O7 99.61(7) . 2_556
O3 Sm1 O4 74.09(6) . .
O2 Sm1 O4 129.55(6) 2_666 .
O5 Sm1 O4 67.08(6) 2_566 .
O9 Sm1 O4 140.68(6) . .
O8 Sm1 O4 75.21(6) . .
O7 Sm1 O4 134.33(6) 2_556 .
O3 Sm1 O6 142.76(6) . .
O2 Sm1 O6 123.78(7) 2_666 .
O5 Sm1 O6 73.58(7) 2_566 .
O9 Sm1 O6 125.33(7) . .
O8 Sm1 O6 77.54(7) . .
O7 Sm1 O6 64.89(6) 2_556 .
O4 Sm1 O6 69.76(6) . .
C6 O2 Sm1 130.96(16) . 2_666
C6 O3 Sm1 142.89(18) . .
C8 O4 Sm1 116.38(15) . .
C8 O5 Sm1 118.88(16) . 2_566
C9 O6 Sm1 119.99(16) . .
C9 O7 Sm1 121.68(16) . 2_556
Sm1 O8 H1W 118.4 . .
Sm1 O8 H2W 126.8 . .
H1W O8 H2W 114.7 . .
Sm1 O9 H3W 122.3 . .
Sm1 O9 H4W 120.0 . .
H3W O9 H4W 111.2 . .
C5 N1 C1 124.8(2) . .
C5 N1 H1 117.6 . .
C1 N1 H1 117.6 . .
O1 C1 N1 119.5(2) . .
O1 C1 C2 124.8(2) . .
N1 C1 C2 115.8(2) . .
C3 C2 C1 120.6(2) . .
C3 C2 H2 119.7 . .
C1 C2 H2 119.7 . .
C2 C3 C4 120.7(2) . .
C2 C3 C6 119.4(2) . .
C4 C3 C6 119.9(2) . .
C5 C4 C3 119.2(2) . .
C5 C4 H4 120.4 . .
C3 C4 H4 120.4 . .
N1 C5 C4 119.0(2) . .
N1 C5 C7 117.6(2) . .
C4 C5 C7 123.5(3) . .
O2 C6 O3 125.5(2) . .
O2 C6 C3 117.3(2) . .
O3 C6 C3 117.2(2) . .
C5 C7 H7A 109.5 . .
C5 C7 H7B 109.5 . .
H7A C7 H7B 109.5 . .
C5 C7 H7C 109.5 . .
H7A C7 H7C 109.5 . .
H7B C7 H7C 109.5 . .
O5 C8 O4 125.5(2) . .
O5 C8 C8 117.2(3) . 2_566
O4 C8 C8 117.3(3) . 2_566
O6 C9 O7 127.1(2) . .
O6 C9 C9 116.9(3) . 2_556
O7 C9 C9 116.0(3) . 2_556

loop_
_geom_bond_atom_site_label_1
_geom_bond_atom_site_label_2
_geom_bond_distance
_geom_bond_site_symmetry_2
Sm1 O3 2.3493(18) .
Sm1 O2 2.3863(18) 2_666
Sm1 O5 2.4163(18) 2_566
Sm1 O9 2.4279(19) .
Sm1 O8 2.4283(19) .
Sm1 O7 2.4654(19) 2_556
Sm1 O4 2.4750(18) .
Sm1 O6 2.5122(19) .
O1 C1 1.268(3) .
O2 C6 1.254(3) .
O2 Sm1 2.3863(18) 2_666
O3 C6 1.261(3) .
O4 C8 1.263(3) .
O5 C8 1.252(3) .
O5 Sm1 2.4163(18) 2_566
O6 C9 1.247(3) .
O7 C9 1.262(3) .
O7 Sm1 2.4654(18) 2_556
O8 H1W 0.8500 .
O8 H2W 0.8500 .
O9 H3W 0.8501 .
O9 H4W 0.8500 .
N1 C5 1.368(4) .
N1 C1 1.380(3) .
N1 H1 0.8600 .
C1 C2 1.424(4) .
C2 C3 1.374(4) .
C2 H2 0.9300 .
C3 C4 1.415(4) .
C3 C6 1.517(3) .
C4 C5 1.372(4) .
C4 H4 0.9300 .
C5 C7 1.500(4) .
C7 H7A 0.9600 .
C7 H7B 0.9600 .
C7 H7C 0.9600 .
C8 C8 1.552(5) 2_566
C9 C9 1.552(5) 2_556

loop_
_geom_hbond_atom_site_label_D
_geom_hbond_atom_site_label_H
_geom_hbond_atom_site_label_A
_geom_hbond_distance_DH
_geom_hbond_distance_HA
_geom_hbond_distance_DA
_geom_hbond_angle_DHA
_geom_hbond_site_symmetry_A
N1 H1 O4 0.86 2.18 3.029(3) 168.6 2_565
O9 H4W O7 0.85 1.96 2.802(3) 168.9 1_655
O8 H2W O1 0.85 1.93 2.765(3) 165.2 1_545
O8 H1W O1 0.85 1.92 2.749(3) 165.0 2_565

loop_
_geom_torsion_atom_site_label_1
_geom_torsion_atom_site_label_2
_geom_torsion_atom_site_label_3
_geom_torsion_atom_site_label_4
_geom_torsion
_geom_torsion_site_symmetry_1
_geom_torsion_site_symmetry_4
O2 Sm1 O3 C6 -108.4(3) 2_666 .
O5 Sm1 O3 C6 -37.9(3) 2_566 .
O9 Sm1 O3 C6 175.2(3) . .
O8 Sm1 O3 C6 100.5(3) . .
O7 Sm1 O3 C6 -158.5(3) 2_556 .
O4 Sm1 O3 C6 24.5(3) . .
O6 Sm1 O3 C6 38.7(3) . .
O3 Sm1 O4 C8 -123.61(19) . .
O2 Sm1 O4 C8 -52.2(2) 2_666 .
O5 Sm1 O4 C8 -14.65(17) 2_566 .
O9 Sm1 O4 C8 -173.01(16) . .
O8 Sm1 O4 C8 147.41(19) . .
O7 Sm1 O4 C8 58.4(2) 2_556 .
O6 Sm1 O4 C8 65.49(18) . .
O3 Sm1 O6 C9 177.13(18) . .
O2 Sm1 O6 C9 -43.6(2) 2_666 .
O5 Sm1 O6 C9 -97.2(2) 2_566 .
O9 Sm1 O6 C9 53.2(2) . .
O8 Sm1 O6 C9 113.1(2) . .
O7 Sm1 O6 C9 6.07(19) 2_556 .
O4 Sm1 O6 C9 -168.3(2) . .
C5 N1 C1 O1 179.6(3) . .
C5 N1 C1 C2 0.6(4) . .
O1 C1 C2 C3 179.4(3) . .
N1 C1 C2 C3 -1.5(4) . .
C1 C2 C3 C4 1.2(4) . .
C1 C2 C3 C6 -178.5(3) . .
C2 C3 C4 C5 0.1(4) . .
C6 C3 C4 C5 179.9(2) . .
C1 N1 C5 C4 0.7(4) . .
C1 N1 C5 C7 -179.6(3) . .
C3 C4 C5 N1 -1.1(4) . .
C3 C4 C5 C7 179.3(3) . .
Sm1 O2 C6 O3 31.9(4) 2_666 .
Sm1 O2 C6 C3 -147.38(18) 2_666 .
Sm1 O3 C6 O2 83.2(4) . .
Sm1 O3 C6 C3 -97.5(3) . .
C2 C3 C6 O2 -17.4(4) . .
C4 C3 C6 O2 162.8(2) . .
C2 C3 C6 O3 163.2(2) . .
C4 C3 C6 O3 -16.5(4) . .
Sm1 O5 C8 O4 -165.8(2) 2_566 .
Sm1 O5 C8 C8 14.1(4) 2_566 2_566
Sm1 O4 C8 O5 -166.5(2) . .
Sm1 O4 C8 C8 13.6(3) . 2_566
Sm1 O6 C9 O7 174.6(2) . .
Sm1 O6 C9 C9 -5.9(4) . 2_556
Sm1 O7 C9 O6 174.1(2) 2_556 .
Sm1 O7 C9 C9 -5.4(4) 2_556 2_556

loop_
_platon_squeeze_void_nr
_platon_squeeze_void_average_x
_platon_squeeze_void_average_y
_platon_squeeze_void_average_z
_platon_squeeze_void_volume
_platon_squeeze_void_count_electrons
_platon_squeeze_void_content
1 0.500 1.000 1.000 46 15 ' '
